data_1518562
loop_
_publ_author_name
'Je\.zewski, Artur'
'Hammann, Tommy'
'Cywi\'nski, Piotr J'
'Gryko, Daniel T.'

_publ_section_title
;
 Optical Behavior of Substituted 4-(2'-Hydroxyphenyl)imidazoles.
;
_journal_issue 6
_journal_name_full 'The journal of physical chemistry. B'
_journal_page_first 2507
_journal_page_last 2514
_journal_paper_doi 10.1021/jp507992x
_journal_volume 119
_journal_year 2015
_chemical_formula_moiety 'C30 H23 F3 N2 O2 '
_chemical_formula_sum 'C30 H23 F3 N2 O2'
_chemical_formula_weight 500.50
_chemical_name_systematic
;
 ?
;
_space_group_crystal_system monoclinic
_space_group_IT_number 14
_space_group_name_Hall '-P 2ybc'
_space_group_name_H-M_alt 'P 1 21/c 1'
_symmetry_space_group_name_Hall '-P 2ybc'
_symmetry_space_group_name_H-M 'P 1 21/c 1'
_atom_sites_solution_hydrogens geom
_audit_creation_method SHELXL-2014
_cell_angle_alpha 90
_cell_angle_beta 103.508(6)
_cell_angle_gamma 90
_cell_formula_units_Z 4
_cell_length_a 12.476(2)
_cell_length_b 8.8085(15)
_cell_length_c 23.896(4)
_cell_measurement_temperature 296(2)
_cell_measurement_theta_max 66.58
_cell_measurement_theta_min 3.64
_cell_volume 2553.4(7)
_computing_cell_refinement 'Bruker SAINT'
_computing_data_collection 'Bruker APEX2'
_computing_data_reduction 'Bruker SAINT'
_computing_molecular_graphics 'Bruker SHELXTL'
_computing_publication_material 'Bruker SHELXTL'
_computing_structure_refinement 'SHELXL-2014 (Sheldrick, 2014)'
_computing_structure_solution 'SHELXL-2014 (Sheldrick, 2014)'
_diffrn_ambient_temperature 296(2)
_diffrn_measured_fraction_theta_full 0.445
_diffrn_measured_fraction_theta_max 0.455
_diffrn_measurement_device_type 'Bruker APEX-II CCD'
_diffrn_measurement_method '\f and \w scans'
_diffrn_radiation_monochromator graphite
_diffrn_radiation_type CuK\a
_diffrn_radiation_wavelength 1.54178
_diffrn_reflns_av_R_equivalents 0.0275
_diffrn_reflns_av_unetI/netI 0.2172
_diffrn_reflns_Laue_measured_fraction_full 0.445
_diffrn_reflns_Laue_measured_fraction_max 0.455
_diffrn_reflns_limit_h_max 14
_diffrn_reflns_limit_h_min -8
_diffrn_reflns_limit_k_max 7
_diffrn_reflns_limit_k_min -6
_diffrn_reflns_limit_l_max 24
_diffrn_reflns_limit_l_min -20
_diffrn_reflns_number 2226
_diffrn_reflns_point_group_measured_fraction_full 0.445
_diffrn_reflns_point_group_measured_fraction_max 0.455
_diffrn_reflns_theta_full 67.679
_diffrn_reflns_theta_max 66.578
_diffrn_reflns_theta_min 3.644
_diffrn_source 'fine-focus sealed tube'
_exptl_absorpt_coefficient_mu 0.808
_exptl_absorpt_correction_T_max 0.9240
_exptl_absorpt_correction_T_min 0.8420
_exptl_absorpt_correction_type multi-scan
_exptl_absorpt_process_details sadabs
_exptl_crystal_colour colourless
_exptl_crystal_density_diffrn 1.302
_exptl_crystal_description needle
_exptl_crystal_F_000 1040
_exptl_crystal_size_max 0.220
_exptl_crystal_size_mid 0.113
_exptl_crystal_size_min 0.100
_refine_diff_density_max 0.160
_refine_diff_density_min -0.142
_refine_diff_density_rms 0.034
_refine_ls_extinction_coef 0.00009(9)
_refine_ls_extinction_expression Fc^*^=kFc[1+0.001xFc^2^\l^3^/sin(2\q)]^-1/4^
_refine_ls_extinction_method SHELXL
_refine_ls_goodness_of_fit_ref 0.928
_refine_ls_hydrogen_treatment constr
_refine_ls_matrix_type full
_refine_ls_number_parameters 338
_refine_ls_number_reflns 2054
_refine_ls_number_restraints 0
_refine_ls_restrained_S_all 0.928
_refine_ls_R_factor_all 0.2977
_refine_ls_R_factor_gt 0.0813
_refine_ls_shift/su_max 0.001
_refine_ls_shift/su_mean 0.000
_refine_ls_structure_factor_coef Fsqd
_refine_ls_weighting_details 'w=1/[\s^2^(Fo^2^)+(0.0075P)^2^] where P=(Fo^2^+2Fc^2^)/3'
_refine_ls_weighting_scheme calc
_refine_ls_wR_factor_gt 0.0609
_refine_ls_wR_factor_ref 0.1020
_reflns_Friedel_coverage 0.000
_reflns_number_gt 440
_reflns_number_total 2054
_reflns_threshold_expression 'I > 2\s(I)'
_cod_data_source_file jp507992x_si_002.cif
_cod_data_source_block AJE173_B_0m
_cod_depositor_comments 'Adding full bibliography for 1518562--1518563.cif.'
_cod_original_cell_volume 2553.4(8)
_cod_database_code 1518562
_shelx_space_group_comment
;
The symmetry employed for this shelxl refinement is uniquely defined
by the following loop, which should always be used as a source of
symmetry information in preference to the above space-group names.
They are only intended as comments.
;
_shelx_estimated_absorpt_t_min 0.842
_shelx_estimated_absorpt_t_max 0.924
_shelxl_version_number 2014-3

loop_
_space_group_symop_operation_xyz
'x, y, z'
'-x, y+1/2, -z+1/2'
'-x, -y, -z'
'x, -y-1/2, z-1/2'

loop_
_atom_site_label
_atom_site_type_symbol
_atom_site_fract_x
_atom_site_fract_y
_atom_site_fract_z
_atom_site_U_iso_or_equiv
_atom_site_adp_type
_atom_site_occupancy
_atom_site_site_symmetry_order
_atom_site_calc_flag
_atom_site_refinement_flags_posn
_atom_site_refinement_flags_adp
_atom_site_refinement_flags_occupancy
_atom_site_disorder_assembly
_atom_site_disorder_group
F1 F 1.0072(9) 0.2947(11) 1.2092(5) 0.143(5) Uani 1 1 d . . . . .
F2 F 0.9918(11) 0.5187(12) 1.1878(6) 0.166(6) Uani 1 1 d . . . . .
F3' F 1.0714(18) 0.430(5) 1.1387(13) 0.114(14) Uiso 0.45(5) 1 d . . P A 1
F3" F 1.0829(14) 0.322(4) 1.1507(7) 0.081(11) Uiso 0.55(5) 1 d . . P A 2
O1 O 0.4385(8) 0.3886(15) 0.8419(4) 0.079(4) Uani 1 1 d . . . . .
O2 O 0.3443(10) 0.3855(13) 1.0636(6) 0.099(6) Uani 1 1 d . . . . .
H2 H 0.3927 0.3224 1.0752 0.148 Uiso 1 1 calc R U . . .
N1 N 0.4899(13) 0.2691(15) 1.0167(8) 0.079(6) Uani 1 1 d . . . . .
N2 N 0.5608(15) 0.1890(14) 0.9458(7) 0.053(4) Uani 1 1 d . . . . .
C1 C 0.5875(19) 0.242(2) 1.0015(12) 0.071(8) Uani 1 1 d . . . . .
C2 C 0.4452(18) 0.177(2) 0.9231(15) 0.076(8) Uani 1 1 d . . . . .
C3 C 0.4113(15) 0.2257(18) 0.9746(10) 0.051(7) Uani 1 1 d . . . . .
C4 C 0.6893(18) 0.276(2) 1.0385(10) 0.078(8) Uani 1 1 d . . . . .
C5 C 0.6977(14) 0.390(2) 1.0810(9) 0.071(7) Uani 1 1 d . . . . .
H5 H 0.6331 0.4399 1.0833 0.085 Uiso 1 1 calc R U . . .
C6 C 0.7879(15) 0.431(2) 1.1171(9) 0.082(8) Uani 1 1 d . . . . .
H6 H 0.7880 0.5148 1.1410 0.098 Uiso 1 1 calc R U . . .
C7 C 0.8898(18) 0.345(2) 1.1198(11) 0.078(8) Uani 1 1 d . . . . .
C8 C 0.987(3) 0.395(3) 1.1630(13) 0.129(13) Uani 1 1 d . . . . .
C9 C 0.8861(15) 0.237(2) 1.0809(9) 0.098(9) Uani 1 1 d . . . . .
H9 H 0.9502 0.1841 1.0803 0.117 Uiso 1 1 calc R U . . .
C10 C 0.7891(14) 0.2014(19) 1.0408(8) 0.064(6) Uani 1 1 d . . . . .
H10 H 0.7907 0.1243 1.0144 0.076 Uiso 1 1 calc R U . . .
C11 C 0.6487(15) 0.154(2) 0.9143(7) 0.067(7) Uani 1 1 d . . . . .
C12 C 0.6621(12) 0.005(2) 0.9017(7) 0.079(7) Uani 1 1 d . . . . .
H12 H 0.6212 -0.0710 0.9141 0.095 Uiso 1 1 calc R U . . .
C13 C 0.7409(14) -0.0308(17) 0.8690(7) 0.089(7) Uani 1 1 d . . . . .
H13 H 0.7555 -0.1321 0.8626 0.107 Uiso 1 1 calc R U . . .
C14 C 0.7962(15) 0.082(2) 0.8463(8) 0.113(9) Uani 1 1 d . . . . .
C15 C 0.8711(10) 0.0510(12) 0.8052(5) 0.124(8) Uani 1 1 d . . . . .
H15A H 0.8508 -0.0436 0.7857 0.187 Uiso 1 1 calc R U . . .
H15B H 0.9463 0.0460 0.8267 0.187 Uiso 1 1 calc R U . . .
H15C H 0.8631 0.1316 0.7775 0.187 Uiso 1 1 calc R U . . .
C16 C 0.7759(11) 0.234(2) 0.8591(7) 0.084(7) Uani 1 1 d . . . . .
H16 H 0.8117 0.3124 0.8446 0.100 Uiso 1 1 calc R U . . .
C17 C 0.7010(14) 0.2693(16) 0.8942(7) 0.073(6) Uani 1 1 d . . . . .
H17 H 0.6884 0.3696 0.9030 0.088 Uiso 1 1 calc R U . . .
C18 C 0.4014(18) 0.128(5) 0.8630(13) 0.082(9) Uani 1 1 d . . . . .
C19 C 0.3989(16) 0.245(3) 0.8237(16) 0.065(7) Uani 1 1 d . . . . .
C20 C 0.353(2) 0.214(3) 0.7650(14) 0.109(10) Uani 1 1 d . . . . .
H20 H 0.3480 0.2859 0.7361 0.131 Uiso 1 1 calc R U . . .
C21 C 0.3154(17) 0.069(4) 0.7545(11) 0.097(9) Uani 1 1 d . . . . .
H21 H 0.2822 0.0485 0.7162 0.117 Uiso 1 1 calc R U . . .
C22 C 0.319(2) -0.052(3) 0.7908(17) 0.126(11) Uani 1 1 d . . . . .
H22 H 0.2933 -0.1488 0.7788 0.151 Uiso 1 1 calc R U . . .
C23 C 0.363(2) -0.014(3) 0.8469(13) 0.092(9) Uani 1 1 d . . . . .
H23 H 0.3682 -0.0879 0.8751 0.110 Uiso 1 1 calc R U . . .
C24 C 0.4413(11) 0.4977(15) 0.7987(6) 0.130(8) Uani 1 1 d . . . . .
H24A H 0.4912 0.4647 0.7761 0.195 Uiso 1 1 calc R U . . .
H24B H 0.4656 0.5934 0.8164 0.195 Uiso 1 1 calc R U . . .
H24C H 0.3688 0.5090 0.7743 0.195 Uiso 1 1 calc R U . . .
C25 C 0.2861(14) 0.249(2) 0.9705(11) 0.072(8) Uani 1 1 d . . . . .
C26 C 0.2023(16) 0.195(2) 0.9308(12) 0.112(11) Uani 1 1 d . . . . .
H26 H 0.2196 0.1374 0.9016 0.134 Uiso 1 1 calc R U . . .
C27 C 0.0937(17) 0.216(2) 0.9287(9) 0.118(9) Uani 1 1 d . . . . .
H27 H 0.0385 0.1780 0.8988 0.141 Uiso 1 1 calc R U . . .
C28 C 0.0708(18) 0.296(3) 0.9741(10) 0.119(11) Uani 1 1 d . . . . .
H28 H -0.0024 0.3153 0.9745 0.143 Uiso 1 1 calc R U . . .
C29 C 0.1513(16) 0.348(2) 1.0180(11) 0.097(10) Uani 1 1 d . . . . .
H29 H 0.1302 0.4009 1.0474 0.116 Uiso 1 1 calc R U . . .
C30 C 0.2693(17) 0.327(2) 1.0224(9) 0.064(7) Uani 1 1 d . . . . .

loop_
_atom_site_aniso_label
_atom_site_aniso_U_11
_atom_site_aniso_U_22
_atom_site_aniso_U_33
_atom_site_aniso_U_23
_atom_site_aniso_U_13
_atom_site_aniso_U_12
F1 0.111(9) 0.164(12) 0.124(13) 0.008(9) -0.031(9) 0.011(8)
F2 0.142(12) 0.149(13) 0.189(16) -0.058(11) 0.002(12) 0.015(10)
O1 0.094(9) 0.083(11) 0.065(12) 0.001(8) 0.026(9) 0.022(8)
O2 0.116(14) 0.077(10) 0.111(17) -0.029(10) 0.042(13) 0.005(9)
N1 0.074(12) 0.080(12) 0.089(19) 0.005(11) 0.030(13) -0.014(11)
N2 0.091(12) 0.057(10) 0.009(13) -0.008(8) 0.006(10) -0.002(9)
C1 0.10(2) 0.041(15) 0.08(3) 0.011(16) 0.05(2) -0.011(15)
C2 0.061(14) 0.029(14) 0.14(3) 0.035(17) 0.031(19) 0.012(11)
C3 0.068(14) 0.026(13) 0.06(2) 0.011(12) 0.023(15) 0.006(11)
C4 0.12(2) 0.037(18) 0.09(3) -0.016(14) 0.04(2) -0.022(16)
C5 0.070(15) 0.056(16) 0.09(2) 0.004(14) 0.030(16) -0.003(14)
C6 0.078(15) 0.075(17) 0.09(2) -0.035(13) 0.018(17) 0.003(14)
C7 0.070(17) 0.06(2) 0.10(3) -0.009(17) 0.012(16) 0.014(14)
C8 0.20(3) 0.09(3) 0.10(4) 0.02(2) 0.03(3) 0.06(3)
C9 0.058(14) 0.109(19) 0.13(3) -0.036(16) 0.029(17) 0.028(15)
C10 0.079(14) 0.071(15) 0.040(18) -0.007(11) 0.013(13) 0.015(13)
C11 0.134(19) 0.031(19) 0.032(16) -0.013(12) 0.014(14) -0.020(14)
C12 0.095(15) 0.055(16) 0.099(19) -0.032(12) 0.045(14) -0.036(12)
C13 0.108(17) 0.061(18) 0.11(2) -0.002(12) 0.039(16) 0.016(13)
C14 0.17(2) 0.06(2) 0.13(2) 0.003(15) 0.080(18) 0.023(15)
C15 0.112(16) 0.167(15) 0.12(2) -0.019(13) 0.080(17) 0.035(12)
C16 0.035(10) 0.13(2) 0.087(18) 0.023(14) 0.022(11) 0.009(11)
C17 0.109(16) 0.021(15) 0.077(18) 0.005(11) -0.002(13) 0.011(11)
C18 0.067(15) 0.10(3) 0.09(3) -0.01(3) 0.025(16) 0.017(16)
C19 0.055(10) 0.06(2) 0.07(2) -0.02(2) 0.004(12) -0.004(12)
C20 0.14(2) 0.08(2) 0.11(3) 0.03(2) 0.04(2) 0.043(19)
C21 0.108(17) 0.11(3) 0.06(2) 0.02(2) -0.008(15) 0.02(2)
C22 0.16(2) 0.08(3) 0.12(4) -0.06(3) 0.01(3) -0.021(18)
C23 0.111(19) 0.06(2) 0.11(3) -0.02(2) 0.03(2) -0.008(15)
C24 0.142(18) 0.144(18) 0.10(2) 0.064(14) 0.022(18) -0.007(14)
C25 0.047(12) 0.078(17) 0.09(3) 0.028(15) 0.020(15) 0.005(12)
C26 0.076(15) 0.094(17) 0.17(4) 0.015(17) 0.04(2) 0.007(16)
C27 0.087(17) 0.127(19) 0.14(3) -0.029(15) 0.021(19) -0.021(15)
C28 0.073(17) 0.14(2) 0.14(3) 0.03(2) 0.01(2) 0.022(17)
C29 0.071(15) 0.101(17) 0.14(3) 0.024(16) 0.068(19) 0.027(14)
C30 0.084(18) 0.054(17) 0.06(2) -0.008(13) 0.019(15) -0.002(12)

loop_
_atom_type_symbol
_atom_type_description
_atom_type_scat_dispersion_real
_atom_type_scat_dispersion_imag
_atom_type_scat_source
C C 0.0181 0.0091 'International Tables Vol C Tables 4.2.6.8 and 6.1.1.4'
H H 0.0000 0.0000 'International Tables Vol C Tables 4.2.6.8 and 6.1.1.4'
N N 0.0311 0.0180 'International Tables Vol C Tables 4.2.6.8 and 6.1.1.4'
O O 0.0492 0.0322 'International Tables Vol C Tables 4.2.6.8 and 6.1.1.4'
F F 0.0727 0.0534 'International Tables Vol C Tables 4.2.6.8 and 6.1.1.4'

loop_
_geom_angle_atom_site_label_1
_geom_angle_atom_site_label_2
_geom_angle_atom_site_label_3
_geom_angle
C19 O1 C24 117(2)
C30 O2 H2 109.5
C3 N1 C1 108(2)
C1 N2 C2 112.9(19)
C1 N2 C11 121.0(19)
C2 N2 C11 126(2)
N1 C1 N2 107(2)
N1 C1 C4 122(3)
N2 C1 C4 131(2)
N2 C2 C3 97(2)
N2 C2 C18 120(2)
C3 C2 C18 143(2)
N1 C3 C2 115(2)
N1 C3 C25 125(2)
C2 C3 C25 118(2)
C10 C4 C1 126(3)
C10 C4 C5 113(2)
C1 C4 C5 121(3)
C6 C5 C4 126(2)
C6 C5 H5 117.2
C4 C5 H5 117.2
C5 C6 C7 119(2)
C5 C6 H6 120.3
C7 C6 H6 120.3
C9 C7 C8 126(3)
C9 C7 C6 117(2)
C8 C7 C6 117(2)
F2 C8 F3' 93(3)
F2 C8 F1 101(2)
F3' C8 F1 118(3)
F2 C8 F3" 123(3)
F1 C8 F3" 83.0(19)
F2 C8 C7 122(3)
F3' C8 C7 112(2)
F1 C8 C7 110(3)
F3" C8 C7 108(2)
C7 C9 C10 122(2)
C7 C9 H9 119.0
C10 C9 H9 119.0
C9 C10 C4 123(2)
C9 C10 H10 118.6
C4 C10 H10 118.6
C17 C11 C12 123.2(19)
C17 C11 N2 119.8(19)
C12 C11 N2 116.5(16)
C11 C12 C13 117.8(15)
C11 C12 H12 121.1
C13 C12 H12 121.1
C14 C13 C12 121.8(17)
C14 C13 H13 119.1
C12 C13 H13 119.1
C13 C14 C16 117.6(18)
C13 C14 C15 124.0(18)
C16 C14 C15 118.2(17)
C14 C15 H15A 109.5
C14 C15 H15B 109.5
H15A C15 H15B 109.5
C14 C15 H15C 109.5
H15A C15 H15C 109.5
H15B C15 H15C 109.5
C14 C16 C17 120.5(16)
C14 C16 H16 119.8
C17 C16 H16 119.8
C11 C17 C16 119.0(17)
C11 C17 H17 120.5
C16 C17 H17 120.5
C23 C18 C19 123(3)
C23 C18 C2 125(4)
C19 C18 C2 113(4)
C18 C19 O1 121(4)
C18 C19 C20 118(3)
O1 C19 C20 121(4)
C21 C20 C19 114(3)
C21 C20 H20 123.0
C19 C20 H20 123.0
C20 C21 C22 131(3)
C20 C21 H21 114.5
C22 C21 H21 114.5
C21 C22 C23 112(3)
C21 C22 H22 124.0
C23 C22 H22 124.0
C18 C23 C22 123(3)
C18 C23 H23 118.7
C22 C23 H23 118.7
O1 C24 H24A 109.5
O1 C24 H24B 109.5
H24A C24 H24B 109.5
O1 C24 H24C 109.5
H24A C24 H24C 109.5
H24B C24 H24C 109.5
C26 C25 C30 122(2)
C26 C25 C3 128(3)
C30 C25 C3 110(2)
C25 C26 C27 126(3)
C25 C26 H26 116.8
C27 C26 H26 116.8
C26 C27 C28 115(3)
C26 C27 H27 122.3
C28 C27 H27 122.3
C29 C28 C27 122(3)
C29 C28 H28 119.0
C27 C28 H28 119.0
C28 C29 C30 124(2)
C28 C29 H29 117.8
C30 C29 H29 117.8
O2 C30 C29 123(2)
O2 C30 C25 127(2)
C29 C30 C25 110(2)

loop_
_geom_bond_atom_site_label_1
_geom_bond_atom_site_label_2
_geom_bond_distance
F1 C8 1.39(3)
F2 C8 1.24(3)
F3' C8 1.35(3)
F3" C8 1.44(4)
O1 C19 1.39(2)
O1 C24 1.417(11)
O2 C30 1.295(19)
O2 H2 0.8200
N1 C3 1.29(2)
N1 C1 1.37(2)
N2 C1 1.38(2)
N2 C2 1.42(3)
N2 C11 1.499(17)
C1 C4 1.40(3)
C2 C3 1.46(3)
C2 C18 1.48(3)
C3 C25 1.56(2)
C4 C10 1.40(2)
C4 C5 1.41(2)
C5 C6 1.30(2)
C5 H5 0.9300
C6 C7 1.47(2)
C6 H6 0.9300
C7 C9 1.32(2)
C7 C8 1.47(3)
C9 C10 1.39(2)
C9 H9 0.9300
C10 H10 0.9300
C11 C17 1.352(13)
C11 C12 1.371(15)
C12 C13 1.427(14)
C12 H12 0.9300
C13 C14 1.387(15)
C13 H13 0.9300
C14 C16 1.416(16)
C14 C15 1.528(16)
C15 H15A 0.9600
C15 H15B 0.9600
C15 H15C 0.9600
C16 C17 1.427(15)
C16 H16 0.9300
C17 H17 0.9300
C18 C23 1.36(2)
C18 C19 1.39(2)
C19 C20 1.41(3)
C20 C21 1.36(2)
C20 H20 0.9300
C21 C22 1.37(2)
C21 H21 0.9300
C22 C23 1.37(2)
C22 H22 0.9300
C23 H23 0.9300
C24 H24A 0.9600
C24 H24B 0.9600
C24 H24C 0.9600
C25 C26 1.32(3)
C25 C30 1.48(3)
C26 C27 1.355(19)
C26 H26 0.9300
C27 C28 1.38(2)
C27 H27 0.9300
C28 C29 1.35(3)
C28 H28 0.9300
C29 C30 1.46(2)
C29 H29 0.9300

loop_
_geom_hbond_atom_site_label_D
_geom_hbond_atom_site_label_H
_geom_hbond_atom_site_label_A
_geom_hbond_distance_DH
_geom_hbond_distance_HA
_geom_hbond_distance_DA
_geom_hbond_angle_DHA
_geom_hbond_site_symmetry_A
C29 H29 F3' 0.93 2.47 3.34(3) 155.9 1_455
C17 H17 O2 0.93 2.37 3.294(18) 173.3 3_667
O2 H2 N1 0.82 2.10 2.56(2) 114.9 .
O2 H2 N1 0.82 2.10 2.56(2) 114.9 .
C17 H17 O2 0.93 2.37 3.294(18) 173.3 3_667
C29 H29 F3' 0.93 2.47 3.34(3) 155.9 1_455

loop_
_geom_torsion_atom_site_label_1
_geom_torsion_atom_site_label_2
_geom_torsion_atom_site_label_3
_geom_torsion_atom_site_label_4
_geom_torsion
C3 N1 C1 N2 4(2)
C3 N1 C1 C4 -180(2)
C2 N2 C1 N1 -1(2)
C11 N2 C1 N1 177.2(13)
C2 N2 C1 C4 -177(2)
C11 N2 C1 C4 1(3)
C1 N2 C2 C3 -2.0(19)
C11 N2 C2 C3 -180.0(13)
C1 N2 C2 C18 177(2)
C11 N2 C2 C18 -1(3)
C1 N1 C3 C2 -6(2)
C1 N1 C3 C25 -173.6(15)
N2 C2 C3 N1 5(2)
C18 C2 C3 N1 -174(4)
N2 C2 C3 C25 173.6(15)
C18 C2 C3 C25 -5(4)
N1 C1 C4 C10 150.6(19)
N2 C1 C4 C10 -34(4)
N1 C1 C4 C5 -25(3)
N2 C1 C4 C5 150(2)
C10 C4 C5 C6 4(3)
C1 C4 C5 C6 -179(2)
C4 C5 C6 C7 -7(4)
C5 C6 C7 C9 6(3)
C5 C6 C7 C8 -178(3)
C9 C7 C8 F2 161(3)
C6 C7 C8 F2 -14(4)
C9 C7 C8 F3' 53(4)
C6 C7 C8 F3' -123(3)
C9 C7 C8 F1 -81(3)
C6 C7 C8 F1 104(3)
C9 C7 C8 F3" 8(4)
C6 C7 C8 F3" -167.0(17)
C8 C7 C9 C10 -178(3)
C6 C7 C9 C10 -3(3)
C7 C9 C10 C4 0(3)
C1 C4 C10 C9 -177(2)
C5 C4 C10 C9 0(3)
C1 N2 C11 C17 -75(2)
C2 N2 C11 C17 103(2)
C1 N2 C11 C12 112.7(17)
C2 N2 C11 C12 -69(2)
C17 C11 C12 C13 4(3)
N2 C11 C12 C13 176.6(13)
C11 C12 C13 C14 -5(3)
C12 C13 C14 C16 3(3)
C12 C13 C14 C15 -172.6(14)
C13 C14 C16 C17 0(3)
C15 C14 C16 C17 175.9(12)
C12 C11 C17 C16 -1(2)
N2 C11 C17 C16 -173.4(14)
C14 C16 C17 C11 -1(2)
N2 C2 C18 C23 102(2)
C3 C2 C18 C23 -79(4)
N2 C2 C18 C19 -81(3)
C3 C2 C18 C19 98(3)
C23 C18 C19 O1 180.0(16)
C2 C18 C19 O1 2(3)
C23 C18 C19 C20 1(3)
C2 C18 C19 C20 -176.5(19)
C24 O1 C19 C18 174.9(16)
C24 O1 C19 C20 -7(2)
C18 C19 C20 C21 0(3)
O1 C19 C20 C21 -178.5(15)
C19 C20 C21 C22 -2(4)
C20 C21 C22 C23 3(4)
C19 C18 C23 C22 -1(3)
C2 C18 C23 C22 177(2)
C21 C22 C23 C18 -1(3)
N1 C3 C25 C26 -173(2)
C2 C3 C25 C26 19(3)
N1 C3 C25 C30 -1(3)
C2 C3 C25 C30 -168.4(14)
C30 C25 C26 C27 7(4)
C3 C25 C26 C27 178.9(18)
C25 C26 C27 C28 -3(4)
C26 C27 C28 C29 -1(4)
C27 C28 C29 C30 1(4)
C28 C29 C30 O2 176(2)
C28 C29 C30 C25 3(3)
C26 C25 C30 O2 -180(3)
C3 C25 C30 O2 7(3)
C26 C25 C30 C29 -7(3)
C3 C25 C30 C29 -179.7(15)
